data_4134692
loop_
_publ_author_name
'Li, Zhi-Wei'
'Wang, Xin'
'Wei, Lian-Qiang'
'Ivanovi\'c-Burmazovi\'c, Ivana'
'Liu, Gao-Feng'

_publ_section_title
;
 Subcomponent Self-Assembly of Covalent Metallacycles Templated by
 Catalytically Active Seven-Coordinate Transition Metal Centers.
;
_journal_issue 16
_journal_name_full 'Journal of the American Chemical Society'
_journal_page_first 7283
_journal_page_last 7288
_journal_paper_doi 10.1021/jacs.0c01035
_journal_volume 142
_journal_year 2020
_chemical_formula_moiety 'C76 H72 Co4 N24 O12, 6(Cl O4), 2(C H4 O), 2(C6 H6)'
_chemical_formula_sum 'C90 H84 Cl6 Co4 N24 O38'
_chemical_formula_weight 2558.23
_space_group_crystal_system monoclinic
_space_group_IT_number 15
_space_group_name_Hall '-C 2yc'
_space_group_name_H-M_alt 'C 1 2/c 1'
_atom_sites_solution_hydrogens mixed
_audit_creation_date 2019-08-29
_audit_creation_method
;
Olex2 1.2
(compiled 2018.05.29 svn.r3508 for OlexSys, GUI svn.r5506)
;
_cell_angle_alpha 90
_cell_angle_beta 123.828(4)
_cell_angle_gamma 90
_cell_formula_units_Z 4
_cell_length_a 47.019(2)
_cell_length_b 8.0598(3)
_cell_length_c 41.8518(19)
_cell_measurement_reflns_used 7383
_cell_measurement_temperature 150.00(10)
_cell_measurement_theta_max 62.5790
_cell_measurement_theta_min 3.7500
_cell_volume 13175.4(11)
_computing_molecular_graphics 'Olex2 (Dolomanov et al., 2009)'
_computing_publication_material 'Olex2 (Dolomanov et al., 2009)'
_computing_structure_refinement 'ShelXL (Sheldrick, 2015)'
_diffrn_ambient_temperature 150.00(10)
_diffrn_measured_fraction_theta_full 0.975
_diffrn_measured_fraction_theta_max 0.975
_diffrn_measurement_device_type 'SuperNova, Dual, Cu at zero, Atlas'
_diffrn_radiation_type CuK\a
_diffrn_radiation_wavelength 1.54178
_diffrn_reflns_av_R_equivalents 0.0737
_diffrn_reflns_av_unetI/netI 0.1003
_diffrn_reflns_Laue_measured_fraction_full 0.975
_diffrn_reflns_Laue_measured_fraction_max 0.975
_diffrn_reflns_limit_h_max 54
_diffrn_reflns_limit_h_min -40
_diffrn_reflns_limit_k_max 9
_diffrn_reflns_limit_k_min -6
_diffrn_reflns_limit_l_max 46
_diffrn_reflns_limit_l_min -48
_diffrn_reflns_number 34165
_diffrn_reflns_point_group_measured_fraction_full 0.975
_diffrn_reflns_point_group_measured_fraction_max 0.975
_diffrn_reflns_theta_full 65.484
_diffrn_reflns_theta_max 65.484
_diffrn_reflns_theta_min 3.760
_exptl_absorpt_coefficient_mu 5.674
_exptl_crystal_colour red
_exptl_crystal_density_diffrn 1.290
_exptl_crystal_description block
_exptl_crystal_F_000 5224
_exptl_crystal_size_max 0.150
_exptl_crystal_size_mid 0.050
_exptl_crystal_size_min 0.040
_refine_diff_density_max 1.136
_refine_diff_density_min -1.052
_refine_diff_density_rms 0.132
_refine_ls_extinction_method none
_refine_ls_goodness_of_fit_ref 1.228
_refine_ls_hydrogen_treatment constr
_refine_ls_matrix_type full
_refine_ls_number_parameters 684
_refine_ls_number_reflns 11078
_refine_ls_number_restraints 43
_refine_ls_restrained_S_all 1.233
_refine_ls_R_factor_all 0.1740
_refine_ls_R_factor_gt 0.1293
_refine_ls_shift/su_max 0.000
_refine_ls_shift/su_mean 0.000
_refine_ls_structure_factor_coef Fsqd
_refine_ls_weighting_details 'w=1/[\s^2^(Fo^2^)+(0.2000P)^2^] where P=(Fo^2^+2Fc^2^)/3'
_refine_ls_weighting_scheme calc
_refine_ls_wR_factor_gt 0.3523
_refine_ls_wR_factor_ref 0.3894
_reflns_Friedel_coverage 0.000
_reflns_number_gt 6347
_reflns_number_total 11078
_reflns_threshold_expression 'I > 2\s(I)'
_cod_data_source_file ja0c01035_si_002.cif
_cod_data_source_block 3
_cod_depositor_comments 'Adding full bibliography for 4134690--4134694.cif.'
_cod_original_cell_volume 13175.2(11)
_cod_database_code 4134692
_shelx_shelxl_version_number 2014/7
_shelx_space_group_comment
;
The symmetry employed for this shelxl refinement is uniquely defined
by the following loop, which should always be used as a source of
symmetry information in preference to the above space-group names.
They are only intended as comments.
;
_olex2_refinement_description
;
1. Fixed Uiso
 At 1.2 times of:
  All C(H) groups, All O(H) groups, All O(H,H) groups
 At 1.5 times of:
  All C(H,H,H) groups
2. Rigid bond restraints
 C35, C36
 with sigma for 1-2 distances of 0.01 and sigma for 1-3 distances of 0.02
3. Uiso/Uaniso restraints and constraints
C35 \\sim C36: within 2A with sigma of 0.01 and sigma for terminal atoms of 0.02
Uanis(C45) \\sim Ueq, Uanis(O15) \\sim Ueq, Uanis(O18) \\sim Ueq, Uanis(C1)
\\sim Ueq, Uanis(O17) \\sim Ueq, Uanis(O16) \\sim Ueq: with sigma of 0.01 and
sigma for terminal atoms of 0.02
4.a Riding coordinates:
 O3(H3A,H3B), O6(H6A,H6B), O19(H19A)
4.b Me refined with riding coordinates:
 C1(H1A,H1B,H1C), C9(H9A,H9B,H9C), C26(H26A,H26B,H26C), C34(H34A,H34B,H34C),
 C36(H36A,H36B,H36C)
4.c Aromatic/amide H refined with riding coordinates:
 C4(H4), C5(H5), C6(H6), C12(H12), C15(H15), C16(H16), C18(H18), C19(H19),
 C21(H21), C22(H22), C24(H24), C29(H29), C30(H30), C31(H31), C39(H39), C40(H40),
  C41(H41), C42(H42), C43(H43), C44(H44)
4.d Fitted hexagon refined as free rotating group:
 C3(C4,C5,C6,C7,N3), C14(C15,C16,C17,C18,C19), C28(C29,C30,C31,C32,N9),
 C39(C40,C41,C42,C43,C44)
4.e Idealised Me refined as rotating group:
 C38(H38A,H38B,H38C), C45(H45A,H45B,H45C)
;
_olex2_submission_special_instructions 'No special instructions were received'
_platon_squeeze_void_probe_radius 1.20

loop_
_space_group_symop_operation_xyz
'x, y, z'
'-x, y, -z+1/2'
'x+1/2, y+1/2, z'
'-x+1/2, y+1/2, -z+1/2'
'-x, -y, -z'
'x, -y, z-1/2'
'-x+1/2, -y+1/2, -z'
'x+1/2, -y+1/2, z-1/2'

loop_
_atom_site_label
_atom_site_type_symbol
_atom_site_fract_x
_atom_site_fract_y
_atom_site_fract_z
_atom_site_U_iso_or_equiv
_atom_site_adp_type
_atom_site_occupancy
_atom_site_site_symmetry_order
_atom_site_calc_flag
_atom_site_refinement_flags_posn
_atom_site_refinement_flags_adp
_atom_site_refinement_flags_occupancy
_atom_site_disorder_assembly
_atom_site_disorder_group
Co1 Co 0.10765(4) -0.0178(2) 0.45570(4) 0.0527(5) Uani 1 1 d . . . . .
Co2 Co -0.15451(3) -0.58512(18) 0.25786(4) 0.0410(4) Uani 1 1 d . . . . .
O1 O 0.11393(16) -0.1450(10) 0.41419(19) 0.064(2) Uani 1 1 d . . . . .
O2 O 0.05809(15) -0.1342(10) 0.41565(19) 0.0604(19) Uani 1 1 d . . . . .
O5 O -0.14367(14) -0.4842(8) 0.21803(17) 0.0464(15) Uani 1 1 d . . . . .
O4 O -0.10243(13) -0.4857(8) 0.29492(16) 0.0453(15) Uani 1 1 d . . . . .
O3 O 0.1241(2) -0.2407(11) 0.4896(2) 0.080(2) Uani 1 1 d . . . . .
H3A H 0.1194 -0.3361 0.4792 0.096 Uiso 1 1 d R . . . .
H3B H 0.1198 -0.2025 0.5054 0.096 Uiso 1 1 d R . . . .
O6 O -0.17399(15) -0.3476(8) 0.25701(18) 0.0542(17) Uani 1 1 d . . . . .
H6A H -0.1706 -0.3232 0.2786 0.065 Uiso 1 1 d R . . . .
H6B H -0.1843 -0.2702 0.2407 0.065 Uiso 1 1 d R . . . .
N2 N 0.1600(2) 0.0245(14) 0.4713(3) 0.078(3) Uani 1 1 d . . . . .
N1 N 0.1682(2) -0.0522(16) 0.4488(3) 0.094(4) Uani 1 1 d . . . . .
N4 N 0.07543(17) 0.0242(9) 0.4771(2) 0.0430(17) Uani 1 1 d . . . . .
N5 N 0.04487(17) -0.0598(9) 0.45769(19) 0.0419(17) Uani 1 1 d . . . . .
N11 N -0.19639(19) -0.5622(12) 0.1703(2) 0.059(2) Uani 1 1 d . . . . .
N10 N -0.19869(18) -0.6238(10) 0.1992(2) 0.052(2) Uani 1 1 d . . . . .
N8 N -0.13799(16) -0.6136(9) 0.3175(2) 0.0411(17) Uani 1 1 d . . . . .
N7 N -0.10691(16) -0.5448(9) 0.3447(2) 0.0405(17) Uani 1 1 d . . . . .
N6 N 0.0901(2) 0.1966(15) 0.4206(3) 0.075(3) Uani 1 1 d . . . . .
N12 N -0.1340(2) -0.8171(11) 0.2578(2) 0.0487(19) Uani 1 1 d . . . . .
C1 C 0.2159(4) 0.168(3) 0.5098(6) 0.135(6) Uani 1 1 d . U . . .
H1A H 0.2258 0.2451 0.5309 0.202 Uiso 1 1 calc R . . . .
H1B H 0.2297 0.0695 0.5176 0.202 Uiso 1 1 calc R . . . .
H1C H 0.2150 0.2176 0.4884 0.202 Uiso 1 1 calc R . . . .
C2 C 0.1804(3) 0.124(2) 0.4983(5) 0.111(6) Uani 1 1 d . . . . .
C3 C 0.16657(14) 0.1977(10) 0.5186(2) 0.082(4) Uani 1 1 d . . . . .
C4 C 0.18247(14) 0.3109(11) 0.5487(2) 0.088(4) Uani 1 1 d G . . . .
H4 H 0.2041 0.3519 0.5572 0.105 Uiso 1 1 calc R . . . .
C5 C 0.16610(15) 0.3630(9) 0.56623(18) 0.071(3) Uani 1 1 d G . . . .
H5 H 0.1767 0.4387 0.5864 0.086 Uiso 1 1 calc R . . . .
C6 C 0.13383(15) 0.3017(8) 0.55361(17) 0.050(2) Uani 1 1 d G . . . .
H6 H 0.1229 0.3365 0.5653 0.060 Uiso 1 1 calc R . . . .
C7 C 0.11793(12) 0.1884(8) 0.52349(17) 0.053(2) Uani 1 1 d G . . . .
N3 N 0.13430(13) 0.1364(8) 0.50599(16) 0.056(2) Uani 1 1 d G . . . .
C8 C 0.0847(2) 0.1136(10) 0.5069(2) 0.0390(19) Uani 1 1 d . . . . .
C9 C 0.0647(2) 0.1403(12) 0.5236(3) 0.049(2) Uani 1 1 d . . . . .
H9A H 0.0772 0.2115 0.5457 0.073 Uiso 1 1 calc R . . . .
H9B H 0.0432 0.1912 0.5048 0.073 Uiso 1 1 calc R . . . .
H9C H 0.0606 0.0357 0.5313 0.073 Uiso 1 1 calc R . . . .
C10 C 0.1431(2) -0.1393(15) 0.4199(3) 0.062(3) Uani 1 1 d . . . . .
C11 C 0.1504(3) -0.2330(15) 0.3946(3) 0.066(3) Uani 1 1 d . . . . .
C12 C 0.1229(3) -0.2730(16) 0.3575(3) 0.071(3) Uani 1 1 d . . . . .
H12 H 0.1006 -0.2452 0.3495 0.085 Uiso 1 1 calc R . . . .
C13 C 0.0380(2) -0.1391(11) 0.4259(2) 0.040(2) Uani 1 1 d . . . . .
C14 C 0.00517(10) -0.2330(7) 0.40292(13) 0.0325(17) Uani 1 1 d . . . . .
C15 C -0.01456(12) -0.2727(7) 0.41714(11) 0.043(2) Uani 1 1 d G . . . .
H15 H -0.0069 -0.2450 0.4423 0.051 Uiso 1 1 calc R . . . .
C16 C -0.04570(11) -0.3537(7) 0.39379(13) 0.041(2) Uani 1 1 d G . . . .
H16 H -0.0589 -0.3802 0.4033 0.049 Uiso 1 1 calc R . . . .
C17 C -0.05712(10) -0.3950(7) 0.35622(13) 0.0350(18) Uani 1 1 d G . . . .
C18 C -0.03739(12) -0.3553(8) 0.34199(11) 0.044(2) Uani 1 1 d G . . . .
H18 H -0.0450 -0.3830 0.3169 0.053 Uiso 1 1 calc R . . . .
C19 C -0.00624(11) -0.2744(8) 0.36534(14) 0.049(2) Uani 1 1 d G . . . .
H19 H 0.0070 -0.2478 0.3558 0.059 Uiso 1 1 calc R . . . .
C20 C -0.09023(19) -0.4759(10) 0.3299(2) 0.0362(19) Uani 1 1 d . . . . .
C21 C -0.1824(3) -0.2853(19) 0.0938(3) 0.083(4) Uani 1 1 d . . . . .
H21 H -0.2007 -0.2624 0.0688 0.100 Uiso 1 1 calc R . . . .
C22 C -0.1883(3) -0.3717(17) 0.1182(3) 0.070(3) Uani 1 1 d . . . . .
H22 H -0.2102 -0.4074 0.1097 0.084 Uiso 1 1 calc R . . . .
C23 C -0.1611(2) -0.4036(13) 0.1553(3) 0.050(2) Uani 1 1 d . . . . .
C24 C -0.1290(3) -0.3548(15) 0.1676(3) 0.068(3) Uani 1 1 d . . . . .
H24 H -0.1109 -0.3759 0.1928 0.081 Uiso 1 1 calc R . . . .
C25 C -0.1663(2) -0.4862(12) 0.1832(3) 0.046(2) Uani 1 1 d . . . . .
C26 C -0.2566(3) -0.746(2) 0.1537(3) 0.091(4) Uani 1 1 d . . . . .
H26A H -0.2726 -0.8059 0.1567 0.136 Uiso 1 1 calc R . . . .
H26B H -0.2670 -0.6456 0.1396 0.136 Uiso 1 1 calc R . . . .
H26C H -0.2500 -0.8134 0.1398 0.136 Uiso 1 1 calc R . . . .
C27 C -0.2258(2) -0.7048(15) 0.1920(3) 0.061(3) Uani 1 1 d . . . . .
C28 C -0.22426(14) -0.7512(9) 0.22563(13) 0.060(3) Uani 1 1 d . . . . .
C29 C -0.24995(12) -0.8299(10) 0.22685(16) 0.078(4) Uani 1 1 d G . . . .
H29 H -0.2701 -0.8621 0.2041 0.094 Uiso 1 1 calc R . . . .
C30 C -0.24556(13) -0.8604(11) 0.2620(2) 0.085(4) Uani 1 1 d G . . . .
H30 H -0.2627 -0.9131 0.2628 0.102 Uiso 1 1 calc R . . . .
C31 C -0.21549(15) -0.8123(10) 0.29598(16) 0.071(3) Uani 1 1 d G . . . .
H31 H -0.2126 -0.8327 0.3195 0.085 Uiso 1 1 calc R . . . .
C32 C -0.18980(11) -0.7336(8) 0.29476(13) 0.044(2) Uani 1 1 d G . . . .
N9 N -0.19419(11) -0.7031(7) 0.25959(15) 0.0473(18) Uani 1 1 d G . . . .
C33 C -0.1574(2) -0.6764(11) 0.3270(3) 0.047(2) Uani 1 1 d . . . . .
C34 C -0.1483(3) -0.6849(16) 0.3669(3) 0.067(3) Uani 1 1 d . . . . .
H34A H -0.1666 -0.7367 0.3671 0.100 Uiso 1 1 calc R . . . .
H34B H -0.1277 -0.7486 0.3824 0.100 Uiso 1 1 calc R . . . .
H34C H -0.1447 -0.5747 0.3772 0.100 Uiso 1 1 calc R . . . .
C35 C 0.0837(5) 0.328(2) 0.4076(8) 0.146(8) Uani 1 1 d . U . . .
C36 C 0.0724(7) 0.482(2) 0.3854(10) 0.194(10) Uani 1 1 d . U . . .
H36A H 0.0816 0.5750 0.4027 0.291 Uiso 1 1 calc R . . . .
H36B H 0.0804 0.4852 0.3688 0.291 Uiso 1 1 calc R . . . .
H36C H 0.0479 0.4875 0.3703 0.291 Uiso 1 1 calc R . . . .
C37 C -0.1235(3) -0.9417(15) 0.2585(3) 0.060(3) Uani 1 1 d . . . . .
C38 C -0.1102(4) -1.1079(16) 0.2591(7) 0.124(7) Uani 1 1 d . . . . .
H38A H -0.0997 -1.1552 0.2843 0.187 Uiso 1 1 calc GR . . . .
H38B H -0.0935 -1.0991 0.2528 0.187 Uiso 1 1 calc GR . . . .
H38C H -0.1287 -1.1778 0.2406 0.187 Uiso 1 1 calc GR . . . .
Cl1 Cl 0.06600(6) -0.3618(3) 0.52548(6) 0.0552(6) Uani 1 1 d . . . . .
O7 O 0.0584(2) -0.4646(10) 0.4939(2) 0.083(2) Uani 1 1 d . . . . .
O8 O 0.09596(19) -0.2609(11) 0.5374(2) 0.082(2) Uani 1 1 d . . . . .
O9 O 0.03709(17) -0.2560(9) 0.51307(19) 0.0613(18) Uani 1 1 d . . . . .
O10 O 0.07353(18) -0.4607(8) 0.55734(18) 0.0590(18) Uani 1 1 d . . . . .
Cl2 Cl -0.14713(7) -0.1683(3) 0.35090(7) 0.0667(8) Uani 1 1 d . . . . .
O11 O -0.1172(2) -0.2383(17) 0.3810(3) 0.123(4) Uani 1 1 d . . . . .
O12 O -0.1652(3) -0.0813(14) 0.3658(3) 0.110(3) Uani 1 1 d . . . . .
O13 O -0.1683(3) -0.3061(15) 0.3312(4) 0.138(5) Uani 1 1 d . . . . .
O14 O -0.1416(4) -0.088(2) 0.3265(5) 0.183(7) Uani 1 1 d . . . . .
Cl3 Cl 0.2034(3) 0.1450(12) 0.3957(2) 0.214(4) Uani 1 1 d . . . . .
O15 O 0.1712(9) 0.248(4) 0.3984(11) 0.315(14) Uani 1 1 d . U . . .
O16 O 0.2211(6) 0.043(2) 0.4321(6) 0.195(7) Uani 1 1 d . U . . .
O17 O 0.1808(7) 0.072(3) 0.3544(7) 0.233(9) Uani 1 1 d . U . . .
O18 O 0.2295(5) 0.267(2) 0.4029(6) 0.200(7) Uani 1 1 d . U . . .
O19 O 0.2740(2) -0.1622(15) 0.4848(2) 0.102(3) Uani 1 1 d . . . . .
H19A H 0.2561 -0.1034 0.4760 0.122 Uiso 1 1 d R . . . .
C45 C 0.3012(8) -0.093(4) 0.5061(9) 0.203(12) Uani 1 1 d . U . . .
H45A H 0.2976 0.0081 0.5155 0.304 Uiso 1 1 calc GR . . . .
H45B H 0.3115 -0.0683 0.4923 0.304 Uiso 1 1 calc GR . . . .
H45C H 0.3161 -0.1644 0.5275 0.304 Uiso 1 1 calc GR . . . .
C39 C 0.00402(18) 0.2834(10) 0.4089(2) 0.080(4) Uani 1 1 d . . . . .
H39 H 0.0242 0.3438 0.4236 0.096 Uiso 1 1 calc R . . . .
C40 C -0.0154(2) 0.2462(11) 0.4237(2) 0.083(4) Uani 1 1 d G . . . .
H40 H -0.0082 0.2816 0.4483 0.099 Uiso 1 1 calc R . . . .
C41 C -0.0455(2) 0.1560(11) 0.4018(3) 0.079(3) Uani 1 1 d G . . . .
H41 H -0.0585 0.1311 0.4117 0.094 Uiso 1 1 calc R . . . .
C42 C -0.05628(18) 0.1030(10) 0.3651(3) 0.088(4) Uani 1 1 d G . . . .
H42 H -0.0765 0.0427 0.3504 0.106 Uiso 1 1 calc R . . . .
C43 C -0.0369(2) 0.1402(11) 0.3503(2) 0.083(4) Uani 1 1 d G . . . .
H43 H -0.0441 0.1048 0.3258 0.100 Uiso 1 1 calc R . . . .
C44 C -0.0067(2) 0.2304(11) 0.3722(3) 0.089(4) Uani 1 1 d G . . . .
H44 H 0.0062 0.2554 0.3623 0.106 Uiso 1 1 calc R . . . .

loop_
_atom_site_aniso_label
_atom_site_aniso_U_11
_atom_site_aniso_U_22
_atom_site_aniso_U_33
_atom_site_aniso_U_23
_atom_site_aniso_U_13
_atom_site_aniso_U_12
Co1 0.0336(8) 0.0761(12) 0.0489(9) -0.0173(8) 0.0232(7) -0.0175(7)
Co2 0.0232(6) 0.0488(9) 0.0412(8) 0.0011(6) 0.0119(6) -0.0035(6)
O1 0.039(4) 0.105(6) 0.053(4) -0.026(4) 0.029(3) -0.020(4)
O2 0.034(3) 0.101(6) 0.053(4) -0.024(4) 0.028(3) -0.023(3)
O5 0.038(3) 0.057(4) 0.036(3) 0.002(3) 0.015(3) -0.011(3)
O4 0.027(3) 0.069(4) 0.032(3) -0.001(3) 0.012(2) -0.007(3)
O3 0.074(5) 0.082(6) 0.085(6) -0.017(4) 0.045(5) 0.000(4)
O6 0.041(3) 0.072(5) 0.043(3) 0.012(3) 0.020(3) 0.016(3)
N2 0.052(5) 0.112(8) 0.078(7) -0.041(6) 0.042(5) -0.032(5)
N1 0.058(6) 0.139(10) 0.110(8) -0.072(8) 0.061(6) -0.050(6)
N4 0.035(4) 0.047(5) 0.041(4) 0.001(3) 0.018(3) -0.005(3)
N5 0.031(3) 0.054(5) 0.033(4) -0.009(3) 0.013(3) -0.012(3)
N11 0.035(4) 0.094(7) 0.034(4) 0.003(4) 0.011(3) -0.010(4)
N10 0.034(4) 0.062(5) 0.047(4) -0.003(4) 0.014(3) -0.006(4)
N8 0.022(3) 0.055(5) 0.043(4) 0.000(3) 0.016(3) -0.002(3)
N7 0.025(3) 0.055(5) 0.038(4) 0.000(3) 0.015(3) -0.010(3)
N6 0.063(6) 0.087(8) 0.087(7) -0.005(6) 0.049(5) -0.025(5)
N12 0.049(4) 0.038(5) 0.051(5) 0.000(4) 0.022(4) -0.002(4)
C1 0.083(9) 0.171(13) 0.168(13) -0.101(11) 0.081(9) -0.065(9)
C2 0.067(8) 0.157(15) 0.135(13) -0.087(12) 0.072(9) -0.052(9)
C3 0.039(5) 0.121(11) 0.082(8) -0.054(7) 0.031(6) -0.043(6)
C4 0.053(6) 0.121(11) 0.084(9) -0.058(8) 0.035(6) -0.032(7)
C5 0.050(6) 0.079(8) 0.056(6) -0.024(6) 0.012(5) -0.016(6)
C6 0.043(5) 0.043(6) 0.050(5) -0.010(4) 0.017(4) -0.008(4)
C7 0.043(5) 0.063(7) 0.048(5) -0.008(5) 0.022(4) -0.010(5)
N3 0.040(4) 0.067(6) 0.060(5) -0.019(4) 0.028(4) -0.010(4)
C8 0.044(5) 0.024(5) 0.047(5) -0.007(4) 0.024(4) -0.006(4)
C9 0.048(5) 0.058(6) 0.038(5) -0.005(4) 0.023(4) -0.008(4)
C10 0.042(5) 0.084(8) 0.060(6) -0.020(6) 0.028(5) -0.023(5)
C11 0.044(5) 0.090(8) 0.067(7) -0.024(6) 0.032(5) -0.022(5)
C12 0.041(5) 0.108(10) 0.061(7) -0.024(6) 0.027(5) -0.003(6)
C13 0.035(4) 0.038(5) 0.043(5) -0.002(4) 0.018(4) 0.001(4)
C14 0.028(4) 0.035(5) 0.028(4) 0.001(3) 0.011(3) 0.000(3)
C15 0.025(4) 0.056(6) 0.037(5) -0.002(4) 0.011(3) -0.002(4)
C16 0.026(4) 0.054(6) 0.038(5) 0.006(4) 0.015(4) -0.002(4)
C17 0.023(4) 0.040(5) 0.040(5) 0.008(4) 0.017(3) 0.003(3)
C18 0.033(4) 0.061(6) 0.030(4) -0.009(4) 0.012(4) -0.007(4)
C19 0.029(4) 0.069(7) 0.053(6) 0.001(5) 0.025(4) -0.007(4)
C20 0.028(4) 0.030(5) 0.039(5) 0.005(3) 0.012(4) 0.008(3)
C21 0.036(5) 0.160(13) 0.041(6) 0.032(7) 0.014(5) 0.025(7)
C22 0.049(6) 0.125(10) 0.039(5) 0.007(6) 0.026(5) 0.001(6)
C23 0.034(4) 0.073(7) 0.040(5) 0.002(4) 0.019(4) 0.010(4)
C24 0.041(5) 0.091(9) 0.059(6) 0.004(6) 0.021(5) 0.000(5)
C25 0.034(4) 0.050(6) 0.047(5) -0.013(4) 0.019(4) -0.005(4)
C26 0.059(7) 0.138(12) 0.048(6) -0.001(7) 0.013(5) -0.044(7)
C27 0.027(4) 0.089(8) 0.040(5) 0.004(5) 0.002(4) -0.017(5)
C28 0.029(4) 0.060(7) 0.064(6) 0.004(5) 0.009(4) -0.016(4)
C29 0.032(5) 0.102(10) 0.063(7) 0.008(6) 0.004(5) -0.024(5)
C30 0.037(6) 0.105(10) 0.093(9) 0.020(8) 0.023(6) -0.018(6)
C31 0.033(5) 0.095(9) 0.065(7) 0.024(6) 0.015(5) -0.018(5)
C32 0.032(4) 0.032(5) 0.059(6) 0.015(4) 0.019(4) -0.003(4)
N9 0.028(3) 0.048(5) 0.054(5) -0.001(4) 0.015(3) -0.007(3)
C33 0.038(5) 0.035(5) 0.064(6) 0.008(4) 0.025(4) -0.005(4)
C34 0.044(5) 0.092(9) 0.055(6) -0.004(6) 0.022(5) -0.020(5)
C35 0.128(13) 0.053(9) 0.30(2) 0.010(11) 0.149(15) -0.006(8)
C36 0.162(15) 0.095(12) 0.33(3) 0.049(13) 0.143(18) 0.021(11)
C37 0.065(7) 0.046(7) 0.067(7) -0.007(5) 0.035(6) -0.016(6)
C38 0.108(12) 0.040(8) 0.23(2) 0.015(10) 0.100(14) 0.002(7)
Cl1 0.0576(14) 0.0629(16) 0.0398(12) 0.0072(10) 0.0240(11) 0.0055(11)
O7 0.110(7) 0.078(6) 0.062(5) 0.001(4) 0.050(5) 0.026(5)
O8 0.055(4) 0.110(7) 0.055(4) 0.013(4) 0.015(4) -0.022(4)
O9 0.061(4) 0.069(5) 0.049(4) 0.009(3) 0.028(3) 0.013(4)
O10 0.073(4) 0.055(4) 0.041(4) 0.011(3) 0.027(3) 0.001(3)
Cl2 0.0570(15) 0.0656(18) 0.0513(14) -0.0033(12) 0.0140(12) 0.0125(13)
O11 0.054(5) 0.219(12) 0.068(6) -0.008(7) 0.016(4) 0.040(6)
O12 0.113(8) 0.109(8) 0.110(8) 0.003(6) 0.064(7) 0.021(6)
O13 0.090(7) 0.115(9) 0.208(13) -0.063(9) 0.082(8) -0.037(6)
O14 0.162(13) 0.252(18) 0.151(12) 0.098(12) 0.096(11) -0.007(12)
Cl3 0.232(8) 0.202(7) 0.165(7) 0.041(6) 0.084(6) -0.044(7)
O15 0.33(2) 0.28(2) 0.34(2) 0.026(16) 0.191(17) -0.005(16)
O16 0.228(14) 0.205(13) 0.177(13) 0.023(11) 0.127(11) -0.011(11)
O17 0.294(17) 0.227(15) 0.171(14) -0.026(12) 0.126(13) -0.064(13)
O18 0.181(12) 0.204(13) 0.213(14) 0.047(11) 0.110(11) -0.038(11)
O19 0.050(5) 0.165(10) 0.048(5) 0.000(5) 0.001(4) 0.003(5)
C45 0.23(2) 0.185(18) 0.199(18) 0.060(14) 0.120(15) -0.014(15)
C39 0.068(7) 0.074(8) 0.091(9) 0.016(7) 0.039(7) 0.027(6)
C40 0.079(9) 0.085(9) 0.085(9) 0.002(7) 0.046(8) 0.024(7)
C41 0.081(9) 0.081(9) 0.091(10) 0.011(7) 0.058(8) 0.020(7)
C42 0.072(8) 0.086(10) 0.101(11) 0.011(8) 0.045(8) 0.017(7)
C43 0.086(9) 0.076(9) 0.078(8) -0.018(7) 0.040(8) 0.007(7)
C44 0.088(9) 0.101(11) 0.081(9) 0.026(8) 0.050(8) 0.017(8)

loop_
_atom_type_symbol
_atom_type_description
_atom_type_scat_dispersion_real
_atom_type_scat_dispersion_imag
_atom_type_scat_source
C C 0.0181 0.0091 'International Tables Vol C Tables 4.2.6.8 and 6.1.1.4'
H H 0.0000 0.0000 'International Tables Vol C Tables 4.2.6.8 and 6.1.1.4'
N N 0.0311 0.0180 'International Tables Vol C Tables 4.2.6.8 and 6.1.1.4'
O O 0.0492 0.0322 'International Tables Vol C Tables 4.2.6.8 and 6.1.1.4'
Co Co -2.3653 3.6143 'International Tables Vol C Tables 4.2.6.8 and 6.1.1.4'
Cl Cl 0.3639 0.7018 'International Tables Vol C Tables 4.2.6.8 and 6.1.1.4'

loop_
_geom_angle_atom_site_label_1
_geom_angle_atom_site_label_2
_geom_angle_atom_site_label_3
_geom_angle
_geom_angle_site_symmetry_1
_geom_angle_site_symmetry_3
_geom_angle_publ_flag
O1 Co1 O2 75.3(2) . . ?
O1 Co1 N2 71.5(3) . . ?
O2 Co1 N2 146.8(3) . . ?
O3 Co1 O1 88.6(3) . . ?
O3 Co1 O2 89.2(3) . . ?
O3 Co1 N2 90.1(4) . . ?
O3 Co1 N4 86.3(3) . . ?
N4 Co1 O1 147.0(3) . . ?
N4 Co1 O2 72.1(3) . . ?
N4 Co1 N2 141.0(3) . . ?
N6 Co1 O1 90.2(4) . . ?
N6 Co1 O2 88.9(3) . . ?
N6 Co1 O3 177.9(4) . . ?
N6 Co1 N2 91.1(4) . . ?
N6 Co1 N4 93.9(3) . . ?
N6 Co1 N3 89.9(4) . . ?
N3 Co1 O1 142.3(2) . . ?
N3 Co1 O2 142.4(2) . . ?
N3 Co1 O3 92.1(3) . . ?
N3 Co1 N2 70.9(3) . . ?
N3 Co1 N4 70.5(2) . . ?
O5 Co2 O4 76.0(2) . . ?
O5 Co2 N10 70.8(3) . . ?
O5 Co2 N8 147.2(2) . . ?
O6 Co2 O5 86.1(2) . . ?
O6 Co2 O4 89.1(2) . . ?
O6 Co2 N10 88.8(3) . . ?
O6 Co2 N8 89.4(3) . . ?
O6 Co2 N9 91.5(2) . . ?
N10 Co2 O4 146.7(3) . . ?
N8 Co2 O4 71.5(2) . . ?
N8 Co2 N10 141.7(3) . . ?
N12 Co2 O5 91.6(3) . . ?
N12 Co2 O4 89.6(3) . . ?
N12 Co2 O6 177.6(3) . . ?
N12 Co2 N10 91.2(3) . . ?
N12 Co2 N8 92.1(3) . . ?
N12 Co2 N9 90.8(3) . . ?
N9 Co2 O5 141.5(2) . . ?
N9 Co2 O4 142.4(2) . . ?
N9 Co2 N10 70.8(3) . . ?
N9 Co2 N8 71.0(2) . . ?
C10 O1 Co1 116.7(6) . . ?
C13 O2 Co1 116.3(6) . . ?
C25 O5 Co2 119.2(6) . . ?
C20 O4 Co2 117.3(5) . . ?
Co1 O3 H3A 121.5 . . ?
Co1 O3 H3B 93.3 . . ?
H3A O3 H3B 128.2 . . ?
Co2 O6 H6A 111.6 . . ?
Co2 O6 H6B 136.5 . . ?
H6A O6 H6B 111.8 . . ?
N1 N2 Co1 115.5(6) . . ?
C2 N2 Co1 121.8(8) . . ?
C2 N2 N1 122.6(9) . . ?
C10 N1 N2 115.0(8) . . ?
N5 N4 Co1 114.8(5) . . ?
C8 N4 Co1 123.2(6) . . ?
C8 N4 N5 121.8(7) . . ?
C13 N5 N4 114.5(7) . . ?
C25 N11 N10 113.1(7) . . ?
N11 N10 Co2 116.7(5) . . ?
C27 N10 Co2 121.6(7) . . ?
C27 N10 N11 121.7(8) . . ?
N7 N8 Co2 116.3(5) . . ?
C33 N8 Co2 122.3(6) . . ?
C33 N8 N7 121.0(7) . . ?
C20 N7 N8 113.9(7) . . ?
C35 N6 Co1 167.8(16) . . ?
C37 N12 Co2 177.5(9) . . ?
H1A C1 H1B 109.5 . . ?
H1A C1 H1C 109.5 . . ?
H1B C1 H1C 109.5 . . ?
C2 C1 H1A 109.5 . . ?
C2 C1 H1B 109.5 . . ?
C2 C1 H1C 109.5 . . ?
N2 C2 C1 125.9(12) . . ?
N2 C2 C3 114.5(9) . . ?
C3 C2 C1 119.6(11) . . ?
C4 C3 C2 127.6(6) . . ?
C4 C3 N3 120.0 . . ?
N3 C3 C2 112.4(6) . . ?
C3 C4 H4 120.0 . . ?
C5 C4 C3 120.0 . . ?
C5 C4 H4 120.0 . . ?
C4 C5 H5 120.0 . . ?
C6 C5 C4 120.0 . . ?
C6 C5 H5 120.0 . . ?
C5 C6 H6 120.0 . . ?
C7 C6 C5 120.0 . . ?
C7 C6 H6 120.0 . . ?
C6 C7 N3 120.0 . . ?
C6 C7 C8 127.1(5) . . ?
N3 C7 C8 112.9(5) . . ?
C3 N3 Co1 119.7(3) . . ?
C7 N3 Co1 119.9(3) . . ?
C7 N3 C3 120.0 . . ?
N4 C8 C7 113.1(7) . . ?
N4 C8 C9 125.6(8) . . ?
C7 C8 C9 121.3(7) . . ?
C8 C9 H9A 109.5 . . ?
C8 C9 H9B 109.5 . . ?
C8 C9 H9C 109.5 . . ?
H9A C9 H9B 109.5 . . ?
H9A C9 H9C 109.5 . . ?
H9B C9 H9C 109.5 . . ?
O1 C10 N1 121.2(10) . . ?
O1 C10 C11 120.3(9) . . ?
N1 C10 C11 118.5(9) . . ?
C12 C11 C10 118.2(9) . . ?
C21 C11 C10 123.2(10) 2 . ?
C21 C11 C12 118.6(10) 2 . ?
C11 C12 H12 120.2 . . ?
C24 C12 C11 119.6(10) 2 . ?
C24 C12 H12 120.2 2 . ?
O2 C13 N5 121.3(8) . . ?
O2 C13 C14 120.7(7) . . ?
N5 C13 C14 118.0(7) . . ?
C15 C14 C13 122.6(5) . . ?
C15 C14 C19 120.0 . . ?
C19 C14 C13 117.3(5) . . ?
C14 C15 H15 120.0 . . ?
C14 C15 C16 120.0 . . ?
C16 C15 H15 120.0 . . ?
C15 C16 H16 120.0 . . ?
C17 C16 C15 120.0 . . ?
C17 C16 H16 120.0 . . ?
C16 C17 C20 122.5(5) . . ?
C18 C17 C16 120.0 . . ?
C18 C17 C20 117.5(5) . . ?
C17 C18 H18 120.0 . . ?
C17 C18 C19 120.0 . . ?
C19 C18 H18 120.0 . . ?
C14 C19 H19 120.0 . . ?
C18 C19 C14 120.0 . . ?
C18 C19 H19 120.0 . . ?
O4 C20 N7 120.4(7) . . ?
O4 C20 C17 121.0(7) . . ?
N7 C20 C17 118.5(7) . . ?
C11 C21 H21 119.1 2 . ?
C11 C21 C22 121.7(10) 2 . ?
C22 C21 H21 119.1 . . ?
C21 C22 H22 120.6 . . ?
C23 C22 C21 118.8(10) . . ?
C23 C22 H22 120.6 . . ?
C22 C23 C25 121.0(9) . . ?
C24 C23 C22 120.9(10) . . ?
C24 C23 C25 118.1(9) . . ?
C12 C24 H24 119.9 2 . ?
C23 C24 C12 120.2(10) . 2 ?
C23 C24 H24 119.9 . . ?
O5 C25 N11 120.1(9) . . ?
O5 C25 C23 120.8(8) . . ?
N11 C25 C23 119.1(8) . . ?
H26A C26 H26B 109.5 . . ?
H26A C26 H26C 109.5 . . ?
H26B C26 H26C 109.5 . . ?
C27 C26 H26A 109.5 . . ?
C27 C26 H26B 109.5 . . ?
C27 C26 H26C 109.5 . . ?
N10 C27 C26 126.7(10) . . ?
N10 C27 C28 113.5(7) . . ?
C28 C27 C26 119.8(8) . . ?
C29 C28 C27 126.2(5) . . ?
C29 C28 N9 120.0 . . ?
N9 C28 C27 113.7(5) . . ?
C28 C29 H29 120.0 . . ?
C28 C29 C30 120.0 . . ?
C30 C29 H29 120.0 . . ?
C29 C30 H30 120.0 . . ?
C31 C30 C29 120.0 . . ?
C31 C30 H30 120.0 . . ?
C30 C31 H31 120.0 . . ?
C32 C31 C30 120.0 . . ?
C32 C31 H31 120.0 . . ?
C31 C32 N9 120.0 . . ?
C31 C32 C33 126.9(5) . . ?
N9 C32 C33 113.1(5) . . ?
C28 N9 Co2 120.1(3) . . ?
C32 N9 Co2 119.9(3) . . ?
C32 N9 C28 120.0 . . ?
N8 C33 C32 113.7(8) . . ?
N8 C33 C34 124.0(8) . . ?
C32 C33 C34 122.2(7) . . ?
C33 C34 H34A 109.5 . . ?
C33 C34 H34B 109.5 . . ?
C33 C34 H34C 109.5 . . ?
H34A C34 H34B 109.5 . . ?
H34A C34 H34C 109.5 . . ?
H34B C34 H34C 109.5 . . ?
N6 C35 C36 171(3) . . ?
C35 C36 H36A 109.5 . . ?
C35 C36 H36B 109.5 . . ?
C35 C36 H36C 109.5 . . ?
H36A C36 H36B 109.5 . . ?
H36A C36 H36C 109.5 . . ?
H36B C36 H36C 109.5 . . ?
N12 C37 C38 179.2(16) . . ?
C37 C38 H38A 109.5 . . ?
C37 C38 H38B 109.5 . . ?
C37 C38 H38C 109.5 . . ?
H38A C38 H38B 109.5 . . ?
H38A C38 H38C 109.5 . . ?
H38B C38 H38C 109.5 . . ?
O7 Cl1 O8 109.8(6) . . ?
O7 Cl1 O9 108.2(5) . . ?
O9 Cl1 O8 109.5(5) . . ?
O10 Cl1 O7 110.3(5) . . ?
O10 Cl1 O8 107.7(4) . . ?
O10 Cl1 O9 111.4(4) . . ?
O11 Cl2 O12 109.8(6) . . ?
O11 Cl2 O13 103.9(8) . . ?
O13 Cl2 O12 103.7(7) . . ?
O14 Cl2 O11 111.1(9) . . ?
O14 Cl2 O12 119.2(10) . . ?
O14 Cl2 O13 107.8(11) . . ?
O16 Cl3 O15 101.5(15) . . ?
O16 Cl3 O17 124.7(14) . . ?
O17 Cl3 O15 99.7(17) . . ?
O18 Cl3 O15 108.6(15) . . ?
O18 Cl3 O16 103.2(12) . . ?
O18 Cl3 O17 117.1(13) . . ?
C45 O19 H19A 116.6 . . ?
O19 C45 H45A 109.5 . . ?
O19 C45 H45B 109.5 . . ?
O19 C45 H45C 109.5 . . ?
H45A C45 H45B 109.5 . . ?
H45A C45 H45C 109.5 . . ?
H45B C45 H45C 109.5 . . ?
C40 C39 H39 120.0 . . ?
C40 C39 C44 120.0 . . ?
C44 C39 H39 120.0 . . ?
C39 C40 H40 120.0 . . ?
C41 C40 C39 120.0 . . ?
C41 C40 H40 120.0 . . ?
C40 C41 H41 120.0 . . ?
C40 C41 C42 120.0 . . ?
C42 C41 H41 120.0 . . ?
C41 C42 H42 120.0 . . ?
C43 C42 C41 120.0 . . ?
C43 C42 H42 120.0 . . ?
C42 C43 H43 120.0 . . ?
C42 C43 C44 120.0 . . ?
C44 C43 H43 120.0 . . ?
C39 C44 H44 120.0 . . ?
C43 C44 C39 120.0 . . ?
C43 C44 H44 120.0 . . ?

loop_
_geom_bond_atom_site_label_1
_geom_bond_atom_site_label_2
_geom_bond_distance
_geom_bond_site_symmetry_2
_geom_bond_publ_flag
Co1 O1 2.174(7) . ?
Co1 O2 2.184(6) . ?
Co1 O3 2.149(9) . ?
Co1 N2 2.194(9) . ?
Co1 N4 2.172(7) . ?
Co1 N6 2.116(12) . ?
Co1 N3 2.147(4) . ?
Co2 O5 2.156(6) . ?
Co2 O4 2.194(6) . ?
Co2 O6 2.114(7) . ?
Co2 N10 2.183(7) . ?
Co2 N8 2.176(7) . ?
Co2 N12 2.106(9) . ?
Co2 N9 2.131(4) . ?
O1 C10 1.256(11) . ?
O2 C13 1.234(10) . ?
O5 C25 1.239(10) . ?
O4 C20 1.241(10) . ?
O3 H3A 0.8500 . ?
O3 H3B 0.8497 . ?
O6 H6A 0.8500 . ?
O6 H6B 0.8497 . ?
N2 N1 1.352(13) . ?
N2 C2 1.275(15) . ?
N1 C10 1.325(13) . ?
N4 N5 1.372(9) . ?
N4 C8 1.289(11) . ?
N5 C13 1.345(11) . ?
N11 N10 1.367(11) . ?
N11 C25 1.347(11) . ?
N10 C27 1.312(12) . ?
N8 N7 1.373(9) . ?
N8 C33 1.283(11) . ?
N7 C20 1.361(11) . ?
N6 C35 1.15(2) . ?
N12 C37 1.110(13) . ?
C1 H1A 0.9600 . ?
C1 H1B 0.9600 . ?
C1 H1C 0.9600 . ?
C1 C2 1.502(17) . ?
C2 C3 1.455(13) . ?
C3 C4 1.3900 . ?
C3 N3 1.3900 . ?
C4 H4 0.9300 . ?
C4 C5 1.3900 . ?
C5 H5 0.9300 . ?
C5 C6 1.3900 . ?
C6 H6 0.9300 . ?
C6 C7 1.3900 . ?
C7 N3 1.3900 . ?
C7 C8 1.441(9) . ?
C8 C9 1.468(12) . ?
C9 H9A 0.9600 . ?
C9 H9B 0.9600 . ?
C9 H9C 0.9600 . ?
C10 C11 1.487(15) . ?
C11 C12 1.399(15) . ?
C11 C21 1.366(15) 2 ?
C12 H12 0.9300 . ?
C12 C24 1.395(16) 2 ?
C13 C14 1.493(9) . ?
C14 C15 1.3900 . ?
C14 C19 1.3900 . ?
C15 H15 0.9300 . ?
C15 C16 1.3900 . ?
C16 H16 0.9300 . ?
C16 C17 1.3900 . ?
C17 C18 1.3900 . ?
C17 C20 1.467(9) . ?
C18 H18 0.9300 . ?
C18 C19 1.3900 . ?
C19 H19 0.9300 . ?
C21 C11 1.366(15) 2 ?
C21 H21 0.9300 . ?
C21 C22 1.387(16) . ?
C22 H22 0.9300 . ?
C22 C23 1.378(13) . ?
C23 C24 1.356(14) . ?
C23 C25 1.479(14) . ?
C24 C12 1.395(16) 2 ?
C24 H24 0.9300 . ?
C26 H26A 0.9600 . ?
C26 H26B 0.9600 . ?
C26 H26C 0.9600 . ?
C26 C27 1.481(14) . ?
C27 C28 1.417(11) . ?
C28 C29 1.3900 . ?
C28 N9 1.3900 . ?
C29 H29 0.9300 . ?
C29 C30 1.3900 . ?
C30 H30 0.9300 . ?
C30 C31 1.3900 . ?
C31 H31 0.9300 . ?
C31 C32 1.3900 . ?
C32 N9 1.3900 . ?
C32 C33 1.438(10) . ?
C33 C34 1.480(15) . ?
C34 H34A 0.9600 . ?
C34 H34B 0.9600 . ?
C34 H34C 0.9600 . ?
C35 C36 1.47(3) . ?
C36 H36A 0.9600 . ?
C36 H36B 0.9600 . ?
C36 H36C 0.9600 . ?
C37 C38 1.474(19) . ?
C38 H38A 0.9600 . ?
C38 H38B 0.9600 . ?
C38 H38C 0.9600 . ?
Cl1 O7 1.425(8) . ?
Cl1 O8 1.453(8) . ?
Cl1 O9 1.435(7) . ?
Cl1 O10 1.419(7) . ?
Cl2 O11 1.383(9) . ?
Cl2 O12 1.479(11) . ?
Cl2 O13 1.411(11) . ?
Cl2 O14 1.349(12) . ?
Cl3 O15 1.79(4) . ?
Cl3 O16 1.51(2) . ?
Cl3 O17 1.56(2) . ?
Cl3 O18 1.467(17) . ?
O19 H19A 0.8499 . ?
O19 C45 1.21(3) . ?
C45 H45A 0.9600 . ?
C45 H45B 0.9600 . ?
C45 H45C 0.9600 . ?
C39 H39 0.9300 . ?
C39 C40 1.3900 . ?
C39 C44 1.3900 . ?
C40 H40 0.9300 . ?
C40 C41 1.3900 . ?
C41 H41 0.9300 . ?
C41 C42 1.3900 . ?
C42 H42 0.9300 . ?
C42 C43 1.3900 . ?
C43 H43 0.9300 . ?
C43 C44 1.3900 . ?
C44 H44 0.9300 . ?

loop_
_platon_squeeze_void_nr
_platon_squeeze_void_average_x
_platon_squeeze_void_average_y
_platon_squeeze_void_average_z
_platon_squeeze_void_volume
_platon_squeeze_void_count_electrons
_platon_squeeze_void_content
1 0.233 0.254 0.121 143 50 ' '
2 0.733 0.754 0.121 143 50 ' '
3 0.500 0.640 0.250 469 140 ' '
4 1.000 0.140 0.250 469 140 ' '
5 0.267 0.754 0.378 143 50 ' '
6 0.767 0.254 0.378 143 50 ' '
7 0.233 0.746 0.622 142 50 ' '
8 0.733 0.246 0.622 142 50 ' '
9 0.500 0.359 0.750 469 140 ' '
10 1.000 0.859 0.750 469 140 ' '
11 0.267 0.246 0.879 143 50 ' '
12 0.767 0.746 0.879 143 50 ' '
